data_4122928
loop_
_publ_author_name
'Wu, Yen-Ku'
'Dunbar, Christine R.'
'McDonald, Robert'
'Ferguson, Michael J.'
'West, F. G.'

_publ_section_title
;
 Experimental and Computational Studies on Interrupted Nazarov Reactions:
 Exploration of Umpolung Reactivity at the \a-Carbon of Cyclopentanones.
;
_journal_issue 42
_journal_name_full 'Journal of the American Chemical Society'
_journal_page_first 14903
_journal_page_last 14911
_journal_paper_doi 10.1021/ja507638r
_journal_volume 136
_journal_year 2014
_chemical_formula_moiety 'C22 H24 O'
_chemical_formula_sum 'C22 H24 O'
_chemical_formula_weight 304.41
_chemical_name_systematic
; 
 ? 
;
_space_group_IT_number 14
_symmetry_cell_setting monoclinic
_symmetry_space_group_name_Hall '-P 2ybc'
_symmetry_space_group_name_H-M 'P 1 21/c 1'
_atom_sites_solution_hydrogens geom
_atom_sites_solution_primary direct
_atom_sites_solution_secondary difmap
_audit_creation_method SHELXL-97
_cell_angle_alpha 90.00
_cell_angle_beta 110.9100(10)
_cell_angle_gamma 90.00
_cell_formula_units_Z 4
_cell_length_a 13.3281(2)
_cell_length_b 8.64470(10)
_cell_length_c 16.5817(3)
_cell_measurement_reflns_used 9991
_cell_measurement_temperature 173(2)
_cell_measurement_theta_max 68.06
_cell_measurement_theta_min 3.55
_cell_volume 1784.68(5)
_computing_cell_refinement 'Bruker SAINT'
_computing_data_collection 'Bruker APEX2'
_computing_data_reduction 'Bruker SAINT'
_computing_molecular_graphics 'Bruker SHELXTL'
_computing_publication_material 'Bruker SHELXTL'
_computing_structure_refinement 'SHELXL-97 (Sheldrick, 2008)'
_computing_structure_solution 'SHELXS-97 (Sheldrick, 2008)'
_diffrn_ambient_temperature 173(2)
_diffrn_measured_fraction_theta_full 0.984
_diffrn_measured_fraction_theta_max 0.984
_diffrn_measurement_device_type 'Bruker APEX-II CCD'
_diffrn_measurement_method '\w scans'
_diffrn_radiation_monochromator graphite
_diffrn_radiation_source 'fine-focus sealed tube'
_diffrn_radiation_type CuK\a
_diffrn_radiation_wavelength 1.54178
_diffrn_reflns_av_R_equivalents 0.0149
_diffrn_reflns_av_sigmaI/netI 0.0147
_diffrn_reflns_limit_h_max 15
_diffrn_reflns_limit_h_min -16
_diffrn_reflns_limit_k_max 10
_diffrn_reflns_limit_k_min -10
_diffrn_reflns_limit_l_max 19
_diffrn_reflns_limit_l_min -19
_diffrn_reflns_number 11275
_diffrn_reflns_theta_full 68.75
_diffrn_reflns_theta_max 68.75
_diffrn_reflns_theta_min 3.55
_exptl_absorpt_coefficient_mu 0.515
_exptl_absorpt_correction_T_max 0.9640
_exptl_absorpt_correction_T_min 0.8470
_exptl_absorpt_correction_type numerical
_exptl_absorpt_process_details 'SADABS (Sheldrick, 2008)'
_exptl_crystal_colour colourless
_exptl_crystal_density_diffrn 1.133
_exptl_crystal_density_method 'not measured'
_exptl_crystal_description block
_exptl_crystal_F_000 656
_exptl_crystal_size_max 0.36
_exptl_crystal_size_mid 0.31
_exptl_crystal_size_min 0.11
_refine_diff_density_max 0.249
_refine_diff_density_min -0.229
_refine_diff_density_rms 0.031
_refine_ls_extinction_method none
_refine_ls_goodness_of_fit_ref 1.053
_refine_ls_hydrogen_treatment constr
_refine_ls_matrix_type full
_refine_ls_number_parameters 208
_refine_ls_number_reflns 3252
_refine_ls_number_restraints 0
_refine_ls_restrained_S_all 1.053
_refine_ls_R_factor_all 0.0472
_refine_ls_R_factor_gt 0.0452
_refine_ls_shift/su_max 0.006
_refine_ls_shift/su_mean 0.001
_refine_ls_structure_factor_coef Fsqd
_refine_ls_weighting_details 'calc w=1/[\s^2^(Fo^2^)+(0.0592P)^2^+0.4770P] where P=(Fo^2^+2Fc^2^)/3'
_refine_ls_weighting_scheme calc
_refine_ls_wR_factor_gt 0.1205
_refine_ls_wR_factor_ref 0.1225
_reflns_number_gt 3033
_reflns_number_total 3252
_reflns_threshold_expression I>2\s(I)
_cod_data_source_file ja507638r_si_001.cif
_cod_data_source_block 6a
_cod_depositor_comments
;
The following automatic conversions were performed:

'_symmetry_cell_setting' value 'Monoclinic' changed to 'monoclinic'
according to
/usr/data/users/saulius/crontab/automatic-downloads/current/ACS/lib/dictionaries/cif_core.dic
dictionary named 'cif_core.dic' version 2.4.2 from 2011-04-26.

Automatic conversion script
Id: cif_fix_values 2827 2014-09-09 07:05:25Z andrius 
;
_cod_original_sg_symbol_H-M P2(1)/c
_cod_database_code 4122928
_shelxl_version_number 2008-4

loop_
_symmetry_equiv_pos_as_xyz
'x, y, z'
'-x, y+1/2, -z+1/2'
'-x, -y, -z'
'x, -y-1/2, z-1/2'

loop_
_atom_site_label
_atom_site_type_symbol
_atom_site_fract_x
_atom_site_fract_y
_atom_site_fract_z
_atom_site_U_iso_or_equiv
_atom_site_adp_type
_atom_site_occupancy
_atom_site_symmetry_multiplicity
_atom_site_calc_flag
_atom_site_refinement_flags
O O 0.49018(8) -0.00174(13) 0.26534(7) 0.0608(3) Uani 1 1 d .
C1 C 0.41286(10) 0.08323(15) 0.23871(9) 0.0431(3) Uani 1 1 d .
C2 C 0.34871(10) 0.11286(15) 0.14347(8) 0.0411(3) Uani 1 1 d .
C3 C 0.27776(9) 0.25411(14) 0.14776(8) 0.0384(3) Uani 1 1 d .
H3 H 0.3241 0.3480 0.1555 0.046 Uiso 1 1 calc R
C4 C 0.25798(10) 0.23175(15) 0.23331(8) 0.0385(3) Uani 1 1 d .
H4 H 0.2045 0.1464 0.2248 0.046 Uiso 1 1 calc R
C5 C 0.36724(10) 0.17366(16) 0.29557(8) 0.0423(3) Uani 1 1 d .
H5 H 0.4141 0.2663 0.3171 0.051 Uiso 1 1 calc R
C6 C 0.36464(13) 0.08517(19) 0.37395(10) 0.0566(4) Uani 1 1 d .
H6A H 0.4379 0.0557 0.4102 0.068 Uiso 1 1 calc R
H6B H 0.3207 -0.0081 0.3550 0.068 Uiso 1 1 calc R
H6C H 0.3336 0.1508 0.4072 0.068 Uiso 1 1 calc R
C7 C 0.27909(11) -0.03279(16) 0.10627(10) 0.0500(4) Uani 1 1 d .
H7A H 0.2295 -0.0484 0.1380 0.060 Uiso 1 1 calc R
H7B H 0.2347 -0.0124 0.0452 0.060 Uiso 1 1 calc R
C8 C 0.34056(12) -0.17972(19) 0.11056(13) 0.0666(5) Uani 1 1 d .
H8 H 0.3755 -0.2237 0.1661 0.080 Uiso 1 1 calc R
C9 C 0.35021(17) -0.2511(3) 0.04636(18) 0.1063(9) Uani 1 1 d .
H9A H 0.3167 -0.2114 -0.0104 0.128 Uiso 1 1 calc R
H9B H 0.3909 -0.3439 0.0553 0.128 Uiso 1 1 calc R
C10 C 0.42233(12) 0.14691(19) 0.09345(10) 0.0557(4) Uani 1 1 d .
H10A H 0.4643 0.2403 0.1167 0.067 Uiso 1 1 calc R
H10B H 0.3790 0.1630 0.0324 0.067 Uiso 1 1 calc R
H10C H 0.4711 0.0593 0.0990 0.067 Uiso 1 1 calc R
C11 C 0.17794(10) 0.28415(15) 0.06927(8) 0.0408(3) Uani 1 1 d .
C12 C 0.18250(13) 0.38864(17) 0.00717(10) 0.0521(4) Uani 1 1 d .
H12 H 0.2484 0.4393 0.0142 0.063 Uiso 1 1 calc R
C13 C 0.09189(16) 0.4205(2) -0.06532(11) 0.0662(5) Uani 1 1 d .
H13 H 0.0967 0.4921 -0.1072 0.079 Uiso 1 1 calc R
C14 C -0.00356(15) 0.3498(2) -0.07663(11) 0.0676(5) Uani 1 1 d .
H14 H -0.0651 0.3719 -0.1261 0.081 Uiso 1 1 calc R
C15 C -0.01000(13) 0.2464(2) -0.01591(11) 0.0633(4) Uani 1 1 d .
H15 H -0.0764 0.1971 -0.0233 0.076 Uiso 1 1 calc R
C16 C 0.07978(11) 0.21342(18) 0.05630(10) 0.0503(3) Uani 1 1 d .
H16 H 0.0741 0.1412 0.0976 0.060 Uiso 1 1 calc R
C17 C 0.21575(10) 0.37268(15) 0.26466(8) 0.0408(3) Uani 1 1 d .
C18 C 0.26652(12) 0.51485(18) 0.27369(11) 0.0559(4) Uani 1 1 d .
H18 H 0.3287 0.5254 0.2588 0.067 Uiso 1 1 calc R
C19 C 0.22764(15) 0.6413(2) 0.30411(12) 0.0682(5) Uani 1 1 d .
H19 H 0.2630 0.7382 0.3095 0.082 Uiso 1 1 calc R
C20 C 0.13775(15) 0.6283(2) 0.32689(11) 0.0674(5) Uani 1 1 d .
H20 H 0.1116 0.7154 0.3482 0.081 Uiso 1 1 calc R
C21 C 0.08696(14) 0.4881(2) 0.31825(12) 0.0665(5) Uani 1 1 d .
H21 H 0.0253 0.4777 0.3338 0.080 Uiso 1 1 calc R
C22 C 0.12509(12) 0.36189(18) 0.28698(10) 0.0528(4) Uani 1 1 d .
H22 H 0.0885 0.2658 0.2806 0.063 Uiso 1 1 calc R

loop_
_atom_site_aniso_label
_atom_site_aniso_U_11
_atom_site_aniso_U_22
_atom_site_aniso_U_33
_atom_site_aniso_U_23
_atom_site_aniso_U_13
_atom_site_aniso_U_12
O 0.0429(5) 0.0724(7) 0.0597(6) -0.0024(5) 0.0092(5) 0.0181(5)
C1 0.0316(6) 0.0440(7) 0.0510(8) -0.0030(6) 0.0114(5) -0.0016(5)
C2 0.0338(6) 0.0425(7) 0.0459(7) -0.0040(5) 0.0131(5) 0.0005(5)
C3 0.0333(6) 0.0378(6) 0.0442(7) -0.0024(5) 0.0138(5) -0.0027(5)
C4 0.0329(6) 0.0393(6) 0.0428(7) -0.0026(5) 0.0127(5) -0.0034(5)
C5 0.0369(6) 0.0423(7) 0.0436(7) -0.0023(5) 0.0095(5) -0.0009(5)
C6 0.0609(9) 0.0587(9) 0.0490(8) 0.0042(7) 0.0182(7) 0.0056(7)
C7 0.0388(7) 0.0461(8) 0.0580(8) -0.0094(6) 0.0087(6) 0.0003(6)
C8 0.0456(8) 0.0511(9) 0.0866(12) -0.0154(8) 0.0036(8) 0.0020(7)
C9 0.0730(13) 0.0881(15) 0.1214(19) -0.0536(14) -0.0098(12) 0.0265(11)
C10 0.0512(8) 0.0614(9) 0.0616(9) -0.0004(7) 0.0288(7) 0.0053(7)
C11 0.0406(7) 0.0391(6) 0.0420(7) -0.0039(5) 0.0137(5) 0.0055(5)
C12 0.0595(9) 0.0472(8) 0.0519(8) 0.0010(6) 0.0227(7) 0.0069(7)
C13 0.0870(12) 0.0610(10) 0.0477(8) 0.0078(7) 0.0207(8) 0.0230(9)
C14 0.0637(10) 0.0761(11) 0.0484(9) -0.0094(8) 0.0022(7) 0.0269(9)
C15 0.0429(8) 0.0725(11) 0.0638(10) -0.0175(8) 0.0060(7) 0.0052(7)
C16 0.0395(7) 0.0545(8) 0.0523(8) -0.0040(6) 0.0107(6) 0.0006(6)
C17 0.0363(6) 0.0446(7) 0.0395(6) -0.0024(5) 0.0111(5) 0.0013(5)
C18 0.0517(8) 0.0496(8) 0.0694(10) -0.0149(7) 0.0251(7) -0.0070(6)
C19 0.0733(11) 0.0495(9) 0.0798(12) -0.0187(8) 0.0250(9) -0.0047(8)
C20 0.0721(11) 0.0647(10) 0.0652(10) -0.0137(8) 0.0239(8) 0.0204(9)
C21 0.0632(10) 0.0710(11) 0.0774(11) -0.0037(9) 0.0399(9) 0.0128(8)
C22 0.0493(8) 0.0532(8) 0.0623(9) -0.0002(7) 0.0278(7) 0.0023(6)

loop_
_atom_type_symbol
_atom_type_description
_atom_type_scat_dispersion_real
_atom_type_scat_dispersion_imag
_atom_type_scat_source
C C 0.0181 0.0091 'International Tables Vol C Tables 4.2.6.8 and 6.1.1.4'
H H 0.0000 0.0000 'International Tables Vol C Tables 4.2.6.8 and 6.1.1.4'
O O 0.0492 0.0322 'International Tables Vol C Tables 4.2.6.8 and 6.1.1.4'

loop_
_geom_angle_atom_site_label_1
_geom_angle_atom_site_label_2
_geom_angle_atom_site_label_3
_geom_angle
O C1 C5 124.42(12)
O C1 C2 124.62(12)
C5 C1 C2 110.96(10)
C10 C2 C1 111.37(11)
C10 C2 C7 110.47(12)
C1 C2 C7 108.02(11)
C10 C2 C3 113.09(11)
C1 C2 C3 102.06(10)
C7 C2 C3 111.46(10)
C11 C3 C4 115.15(10)
C11 C3 C2 117.08(10)
C4 C3 C2 104.40(10)
C17 C4 C5 114.35(10)
C17 C4 C3 114.96(11)
C5 C4 C3 103.08(10)
C1 C5 C6 114.26(12)
C1 C5 C4 104.23(10)
C6 C5 C4 115.69(11)
C8 C7 C2 115.37(11)
C9 C8 C7 125.87(19)
C12 C11 C16 117.38(13)
C12 C11 C3 119.44(12)
C16 C11 C3 123.17(12)
C11 C12 C13 120.97(15)
C14 C13 C12 120.61(16)
C13 C14 C15 119.41(15)
C14 C15 C16 120.46(16)
C15 C16 C11 121.17(15)
C18 C17 C22 117.98(13)
C18 C17 C4 121.69(12)
C22 C17 C4 120.32(12)
C19 C18 C17 120.64(14)
C18 C19 C20 120.69(16)
C21 C20 C19 119.13(15)
C20 C21 C22 120.25(15)
C21 C22 C17 121.30(15)

loop_
_geom_bond_atom_site_label_1
_geom_bond_atom_site_label_2
_geom_bond_distance
O C1 1.2130(16)
C1 C5 1.5096(18)
C1 C2 1.5253(19)
C2 C10 1.5226(19)
C2 C7 1.5551(18)
C2 C3 1.5615(17)
C3 C11 1.5151(17)
C3 C4 1.5446(18)
C4 C17 1.5100(17)
C4 C5 1.5381(17)
C5 C6 1.519(2)
C7 C8 1.499(2)
C8 C9 1.276(3)
C11 C12 1.387(2)
C11 C16 1.3895(19)
C12 C13 1.394(2)
C13 C14 1.362(3)
C14 C15 1.372(3)
C15 C16 1.387(2)
C17 C18 1.385(2)
C17 C22 1.3875(19)
C18 C19 1.380(2)
C19 C20 1.383(3)
C20 C21 1.370(3)
C21 C22 1.380(2)

loop_
_geom_torsion_atom_site_label_1
_geom_torsion_atom_site_label_2
_geom_torsion_atom_site_label_3
_geom_torsion_atom_site_label_4
_geom_torsion
O C1 C2 C10 -47.24(18)
C5 C1 C2 C10 132.84(12)
O C1 C2 C7 74.24(16)
C5 C1 C2 C7 -105.68(12)
O C1 C2 C3 -168.18(13)
C5 C1 C2 C3 11.90(13)
C10 C2 C3 C11 80.11(14)
C1 C2 C3 C11 -160.14(11)
C7 C2 C3 C11 -45.06(15)
C10 C2 C3 C4 -151.27(11)
C1 C2 C3 C4 -31.53(12)
C7 C2 C3 C4 83.55(13)
C11 C3 C4 C17 -65.31(14)
C2 C3 C4 C17 164.91(10)
C11 C3 C4 C5 169.59(10)
C2 C3 C4 C5 39.82(12)
O C1 C5 C6 -40.38(19)
C2 C1 C5 C6 139.54(12)
O C1 C5 C4 -167.59(13)
C2 C1 C5 C4 12.33(14)
C17 C4 C5 C1 -157.21(11)
C3 C4 C5 C1 -31.72(12)
C17 C4 C5 C6 76.47(15)
C3 C4 C5 C6 -158.04(11)
C10 C2 C7 C8 61.21(18)
C1 C2 C7 C8 -60.82(17)
C3 C2 C7 C8 -172.17(13)
C2 C7 C8 C9 -109.8(2)
C4 C3 C11 C12 142.01(12)
C2 C3 C11 C12 -94.73(14)
C4 C3 C11 C16 -36.97(17)
C2 C3 C11 C16 86.29(15)
C16 C11 C12 C13 -0.2(2)
C3 C11 C12 C13 -179.21(13)
C11 C12 C13 C14 0.2(2)
C12 C13 C14 C15 0.0(2)
C13 C14 C15 C16 -0.2(2)
C14 C15 C16 C11 0.3(2)
C12 C11 C16 C15 -0.1(2)
C3 C11 C16 C15 178.90(13)
C5 C4 C17 C18 66.55(17)
C3 C4 C17 C18 -52.43(17)
C5 C4 C17 C22 -112.18(14)
C3 C4 C17 C22 128.84(13)
C22 C17 C18 C19 0.1(2)
C4 C17 C18 C19 -178.69(14)
C17 C18 C19 C20 0.6(3)
C18 C19 C20 C21 -0.5(3)
C19 C20 C21 C22 -0.2(3)
C20 C21 C22 C17 0.8(3)
C18 C17 C22 C21 -0.8(2)
C4 C17 C22 C21 178.03(14)
